data_1547502
loop_
_publ_author_name
'Bhaskar, Renu'
'Sharma, Alpesh K.'
'Yadav, Manoj K.'
'Singh, Ajai K.'

_publ_section_title
;
 Sonogashira (Cu and amine free) and Suzuki coupling in air catalyzed
 <i>via</i> nanoparticles formed <i>in situ</i> from Pd( <scp>ii</scp> )
 complexes of chalcogenated Schiff bases of 1-naphthaldehyde and their
 reduced forms
;
_journal_issue 44
_journal_name_full 'Dalton Transactions'
_journal_page_first 15235
_journal_page_last 15248
_journal_paper_doi 10.1039/C7DT02701J
_journal_volume 46
_journal_year 2017
_chemical_formula_moiety 'C19 H19 Cl2 N Pd S, 0.5(C H2 Cl2)'
_chemical_formula_sum 'C19.5 H20 Cl3 N Pd S'
_chemical_formula_weight 513.17
_space_group_crystal_system triclinic
_space_group_IT_number 2
_space_group_name_Hall '-P 1'
_space_group_name_H-M_alt 'P -1'
_symmetry_space_group_name_Hall '-P 1'
_symmetry_space_group_name_H-M 'P -1'
_atom_sites_solution_hydrogens mixed
_audit_creation_method SHELXL-2014
_audit_update_record
;
2017-09-01 deposited with the CCDC.
2017-10-02 downloaded from the CCDC.
;
_cell_angle_alpha 84.460(4)
_cell_angle_beta 82.473(4)
_cell_angle_gamma 72.438(4)
_cell_formula_units_Z 4
_cell_length_a 9.2268(17)
_cell_length_b 11.055(2)
_cell_length_c 21.199(4)
_cell_measurement_reflns_used 1156
_cell_measurement_temperature 298(2)
_cell_measurement_theta_max 18.81
_cell_measurement_theta_min 2.42
_cell_volume 2040.1(7)
_computing_structure_refinement 'SHELXL-2014 (Sheldrick, 2014)'
_diffrn_ambient_temperature 298(2)
_diffrn_measured_fraction_theta_full 0.958
_diffrn_measured_fraction_theta_max 0.986
_diffrn_measurement_device_type 'CCD area detector'
_diffrn_measurement_method 'phi and omega scans'
_diffrn_radiation_type MoK\a
_diffrn_radiation_wavelength 0.71073
_diffrn_reflns_av_R_equivalents 0.0495
_diffrn_reflns_av_unetI/netI 0.1209
_diffrn_reflns_Laue_measured_fraction_full 0.958
_diffrn_reflns_Laue_measured_fraction_max 0.986
_diffrn_reflns_limit_h_max 9
_diffrn_reflns_limit_h_min -10
_diffrn_reflns_limit_k_max 13
_diffrn_reflns_limit_k_min -13
_diffrn_reflns_limit_l_max 21
_diffrn_reflns_limit_l_min -25
_diffrn_reflns_number 10511
_diffrn_reflns_point_group_measured_fraction_full 0.958
_diffrn_reflns_point_group_measured_fraction_max 0.986
_diffrn_reflns_theta_full 25.242
_diffrn_reflns_theta_max 24.999
_diffrn_reflns_theta_min 0.971
_exptl_absorpt_coefficient_mu 1.408
_exptl_absorpt_correction_T_max 0.694
_exptl_absorpt_correction_T_min 0.670
_exptl_absorpt_correction_type multi-scan
_exptl_absorpt_process_details '(SADABS; Bruker, 2014)'
_exptl_crystal_colour orange
_exptl_crystal_density_diffrn 1.671
_exptl_crystal_description Rod
_exptl_crystal_F_000 1028
_exptl_crystal_size_max 0.29
_exptl_crystal_size_mid 0.28
_exptl_crystal_size_min 0.26
_refine_diff_density_max 0.819
_refine_diff_density_min -0.683
_refine_diff_density_rms 0.116
_refine_ls_extinction_method none
_refine_ls_goodness_of_fit_ref 0.994
_refine_ls_hydrogen_treatment mixed
_refine_ls_matrix_type full
_refine_ls_number_parameters 468
_refine_ls_number_reflns 7072
_refine_ls_number_restraints 2
_refine_ls_restrained_S_all 0.994
_refine_ls_R_factor_all 0.1330
_refine_ls_R_factor_gt 0.0736
_refine_ls_shift/su_max 0.001
_refine_ls_shift/su_mean 0.000
_refine_ls_structure_factor_coef Fsqd
_refine_ls_weighting_details 'w=1/[\s^2^(Fo^2^)+(0.0603P)^2^] where P=(Fo^2^+2Fc^2^)/3'
_refine_ls_weighting_scheme calc
_refine_ls_wR_factor_gt 0.1361
_refine_ls_wR_factor_ref 0.1598
_reflns_Friedel_coverage 0.000
_reflns_number_gt 4175
_reflns_number_total 7072
_reflns_threshold_expression 'I > 2\s(I)'
_cod_data_source_file c7dt02701j2.cif
_cod_data_source_block C3
_cod_depositor_comments
;

2019-01-24
Z value and formula fixed to values more according to usual
chemical conventions.                 miguel
;
_cod_original_formula_moiety '2(C19 H19 Cl2 N Pd S), C H2 Cl2'
_cod_original_formula_sum 'C39 H40 Cl6 N2 Pd2 S2'
_cod_original_formula_units_Z 2
_cod_original_formula_weight 1026.35
_cod_database_code 1547502
_shelx_space_group_comment
;
The symmetry employed for this shelxl refinement is uniquely defined
by the following loop, which should always be used as a source of
symmetry information in preference to the above space-group names.
They are only intended as comments.
;
_shelx_estimated_absorpt_t_min 0.670
_shelx_estimated_absorpt_t_max 0.694
_shelxl_version_number 2014-3

loop_
_space_group_symop_operation_xyz
'x, y, z'
'-x, -y, -z'

loop_
_atom_site_label
_atom_site_type_symbol
_atom_site_fract_x
_atom_site_fract_y
_atom_site_fract_z
_atom_site_U_iso_or_equiv
_atom_site_adp_type
_atom_site_occupancy
_atom_site_site_symmetry_order
_atom_site_calc_flag
_atom_site_refinement_flags_posn
_atom_site_refinement_flags_adp
Pd1 Pd 0.80066(8) 0.54909(6) 0.49807(3) 0.0417(2) Uani 1 1 d . .
Pd2 Pd 0.82284(9) 0.96689(6) 1.02859(3) 0.0485(2) Uani 1 1 d . .
S1 S 0.8456(3) 0.7222(2) 0.44348(11) 0.0470(6) Uani 1 1 d . .
S2 S 0.9630(3) 0.7672(2) 1.00291(12) 0.0549(7) Uani 1 1 d . .
Cl2 Cl 0.8084(3) 0.6373(2) 0.59111(11) 0.0595(7) Uani 1 1 d . .
N2 N 0.7592(11) 0.9981(8) 0.9364(4) 0.056(2) Uani 1 1 d D .
N1 N 0.8032(9) 0.4770(7) 0.4105(4) 0.0457(19) Uani 1 1 d D .
C11 C 0.8303(11) 0.2106(9) 0.3494(4) 0.045(2) Uani 1 1 d . .
C1 C 0.5301(11) 0.8049(8) 0.4538(4) 0.052(3) Uani 1 1 d . .
H1 H 0.5317 0.7255 0.4733 0.062 Uiso 1 1 calc R U
C9 C 0.6850(10) 0.4112(8) 0.4063(4) 0.052(3) Uani 1 1 d . .
H9A H 0.5861 0.4744 0.4045 0.063 Uiso 1 1 calc R U
H9B H 0.6789 0.3566 0.4447 0.063 Uiso 1 1 calc R U
C6 C 0.6637(10) 0.8314(7) 0.4319(4) 0.038(2) Uani 1 1 d . .
C2 C 0.3904(12) 0.8979(9) 0.4466(5) 0.063(3) Uani 1 1 d . .
H2 H 0.2992 0.8793 0.4604 0.076 Uiso 1 1 calc R U
C5 C 0.6598(11) 0.9498(8) 0.4047(5) 0.058(3) Uani 1 1 d . .
H5 H 0.7507 0.9686 0.3905 0.069 Uiso 1 1 calc R U
C28 C 0.5972(11) 1.0747(10) 0.9278(4) 0.060(3) Uani 1 1 d . .
H28A H 0.5706 1.1499 0.9520 0.072 Uiso 1 1 calc R U
H28B H 0.5294 1.0246 0.9451 0.072 Uiso 1 1 calc R U
C10 C 0.7187(11) 0.3316(9) 0.3486(4) 0.050(2) Uani 1 1 d . .
C12 C 0.9095(10) 0.1582(8) 0.4012(5) 0.052(3) Uani 1 1 d . .
H12 H 0.8922 0.2051 0.4370 0.062 Uiso 1 1 calc R U
C27 C 0.8007(13) 0.8773(9) 0.9021(4) 0.062(3) Uani 1 1 d . .
H27A H 0.8030 0.8973 0.8565 0.074 Uiso 1 1 calc R U
H27B H 0.7242 0.8332 0.9149 0.074 Uiso 1 1 calc R U
C25 C 0.8406(12) 0.6683(8) 1.0288(5) 0.058(3) Uani 1 1 d . .
C7 C 0.9012(12) 0.6546(8) 0.3665(4) 0.056(3) Uani 1 1 d . .
H7A H 0.8916 0.7225 0.3332 0.068 Uiso 1 1 calc R U
H7B H 1.0074 0.6035 0.3639 0.068 Uiso 1 1 calc R U
C16 C 0.8602(13) 0.1376(10) 0.2940(5) 0.062(3) Uani 1 1 d . .
C29 C 0.5718(13) 1.1147(11) 0.8595(5) 0.067(3) Uani 1 1 d . .
C8 C 0.8032(11) 0.5738(8) 0.3560(4) 0.055(3) Uani 1 1 d . .
H8A H 0.6994 0.6270 0.3521 0.066 Uiso 1 1 calc R U
H8B H 0.8417 0.5312 0.3167 0.066 Uiso 1 1 calc R U
C13 C 1.0111(12) 0.0412(10) 0.4017(6) 0.071(3) Uani 1 1 d . .
H13 H 1.0592 0.0072 0.4381 0.085 Uiso 1 1 calc R U
C19 C 0.6445(15) 0.3726(11) 0.2964(6) 0.089(4) Uani 1 1 d . .
H19 H 0.5729 0.4525 0.2956 0.107 Uiso 1 1 calc R U
C20 C 0.8016(14) 0.6544(9) 1.0928(5) 0.074(3) Uani 1 1 d . .
H20 H 0.8327 0.6987 1.1210 0.089 Uiso 1 1 calc R U
C26 C 0.9555(13) 0.7927(9) 0.9177(4) 0.063(3) Uani 1 1 d . .
H26A H 1.0337 0.8316 0.8991 0.075 Uiso 1 1 calc R U
H26B H 0.9765 0.7115 0.8992 0.075 Uiso 1 1 calc R U
C24 C 0.7941(13) 0.6015(10) 0.9870(6) 0.078(3) Uani 1 1 d . .
H24 H 0.8182 0.6128 0.9432 0.094 Uiso 1 1 calc R U
C17 C 0.7749(16) 0.1885(12) 0.2424(6) 0.082(4) Uani 1 1 d . .
H17 H 0.7930 0.1417 0.2065 0.098 Uiso 1 1 calc R U
C30 C 0.6345(13) 1.2071(11) 0.8264(5) 0.064(3) Uani 1 1 d . .
C18 C 0.6708(18) 0.2996(13) 0.2429(6) 0.102(5) Uani 1 1 d . .
H18 H 0.6149 0.3298 0.2083 0.122 Uiso 1 1 calc R U
C35 C 0.6169(15) 1.2389(14) 0.7602(6) 0.089(5) Uani 1 1 d . .
C22 C 0.6720(15) 0.5049(11) 1.0755(7) 0.088(4) Uani 1 1 d . .
H22 H 0.6162 0.4494 1.0919 0.105 Uiso 1 1 calc R U
C14 C 1.0438(14) -0.0283(12) 0.3476(8) 0.093(4) Uani 1 1 d . .
H14 H 1.1168 -0.1076 0.3476 0.111 Uiso 1 1 calc R U
C34 C 0.684(2) 1.3293(15) 0.7277(7) 0.141(10) Uani 1 1 d . .
H34 H 0.6792 1.3471 0.6842 0.169 Uiso 1 1 calc R U
C15 C 0.9710(16) 0.0177(11) 0.2950(6) 0.083(4) Uani 1 1 d . .
H15 H 0.9942 -0.0302 0.2594 0.100 Uiso 1 1 calc R U
C33 C 0.757(2) 1.3906(15) 0.7598(10) 0.138(9) Uani 1 1 d . .
H33 H 0.7975 1.4522 0.7378 0.166 Uiso 1 1 calc R U
C23 C 0.7119(15) 0.5182(10) 1.0108(7) 0.093(4) Uani 1 1 d . .
H23 H 0.6835 0.4711 0.9832 0.111 Uiso 1 1 calc R U
C31 C 0.7123(13) 1.2751(11) 0.8549(6) 0.076(4) Uani 1 1 d . .
H31 H 0.7231 1.2578 0.8981 0.092 Uiso 1 1 calc R U
C21 C 0.7158(16) 0.5743(12) 1.1149(6) 0.096(4) Uani 1 1 d . .
H21 H 0.6864 0.5671 1.1584 0.116 Uiso 1 1 calc R U
C32 C 0.7730(17) 1.3645(13) 0.8232(8) 0.122(6) Uani 1 1 d . .
H32 H 0.8238 1.4068 0.8442 0.146 Uiso 1 1 calc R U
C37 C 0.4665(17) 1.0902(16) 0.7657(7) 0.111(6) Uani 1 1 d . .
H37 H 0.4076 1.0528 0.7462 0.133 Uiso 1 1 calc R U
Cl1 Cl 0.7568(3) 0.3715(2) 0.55427(11) 0.0588(7) Uani 1 1 d . .
Cl4 Cl 0.9168(3) 0.9244(2) 1.12588(11) 0.0605(7) Uani 1 1 d . .
Cl3 Cl 0.6808(3) 1.1703(2) 1.05497(13) 0.0697(8) Uani 1 1 d . .
C38 C 0.4908(13) 1.0586(11) 0.8281(6) 0.076(3) Uani 1 1 d . .
H38 H 0.4510 0.9968 0.8501 0.092 Uiso 1 1 calc R U
C4 C 0.5213(13) 1.0415(9) 0.3983(5) 0.066(3) Uani 1 1 d . .
H4 H 0.5193 1.1213 0.3793 0.079 Uiso 1 1 calc R U
C36 C 0.529(2) 1.1765(17) 0.7325(6) 0.118(8) Uani 1 1 d . .
H36 H 0.5136 1.1957 0.6897 0.141 Uiso 1 1 calc R U
C3 C 0.3875(12) 1.0146(9) 0.4198(5) 0.061(3) Uani 1 1 d . .
H3 H 0.2945 1.0765 0.4161 0.073 Uiso 1 1 calc R U
Cl5 Cl 0.3561(15) 0.2710(14) 0.1997(11) 0.547(13) Uani 1 1 d . .
C39 C 0.232(3) 0.227(3) 0.2648(9) 0.220(12) Uani 1 1 d . .
H39A H 0.2496 0.2446 0.3065 0.264 Uiso 1 1 calc R U
H39B H 0.2249 0.1410 0.2643 0.264 Uiso 1 1 calc R U
Cl6 Cl 0.0645(12) 0.3598(10) 0.2261(4) 0.281(4) Uani 1 1 d . .
H2A H 0.826(6) 1.036(6) 0.925(3) 0.02(2) Uiso 1 1 d D .
H1A H 0.891(4) 0.422(5) 0.412(3) 0.03(2) Uiso 1 1 d D .

loop_
_atom_site_aniso_label
_atom_site_aniso_U_11
_atom_site_aniso_U_22
_atom_site_aniso_U_33
_atom_site_aniso_U_23
_atom_site_aniso_U_13
_atom_site_aniso_U_12
Pd1 0.0437(5) 0.0317(4) 0.0445(4) -0.0021(3) -0.0034(3) -0.0039(3)
Pd2 0.0667(6) 0.0421(4) 0.0402(4) -0.0015(3) -0.0053(4) -0.0216(4)
S1 0.0459(15) 0.0350(13) 0.0569(15) -0.0008(11) -0.0048(12) -0.0078(12)
S2 0.0653(18) 0.0478(14) 0.0521(15) -0.0045(12) -0.0062(13) -0.0172(14)
Cl2 0.0688(18) 0.0476(14) 0.0541(15) -0.0144(12) -0.0096(13) -0.0005(13)
N2 0.068(7) 0.056(5) 0.048(5) 0.005(4) -0.013(5) -0.027(5)
N1 0.045(5) 0.032(4) 0.054(5) -0.001(4) -0.006(4) -0.003(4)
C11 0.055(6) 0.046(6) 0.040(6) -0.005(5) 0.002(5) -0.027(5)
C1 0.054(7) 0.031(5) 0.058(6) 0.012(4) -0.004(5) 0.000(5)
C9 0.047(6) 0.048(6) 0.058(6) -0.007(5) -0.009(5) -0.005(5)
C6 0.039(6) 0.029(5) 0.044(5) -0.005(4) -0.005(4) -0.004(4)
C2 0.047(7) 0.046(6) 0.090(8) 0.005(6) -0.004(6) -0.008(5)
C5 0.045(6) 0.039(6) 0.090(8) 0.004(5) -0.012(6) -0.013(5)
C28 0.058(7) 0.075(7) 0.050(6) 0.005(5) -0.003(5) -0.027(6)
C10 0.063(7) 0.041(6) 0.050(6) 0.002(5) -0.018(5) -0.016(5)
C12 0.037(6) 0.040(6) 0.077(7) -0.013(5) -0.003(5) -0.007(5)
C27 0.091(9) 0.062(7) 0.039(6) -0.001(5) -0.018(6) -0.029(7)
C25 0.070(7) 0.037(6) 0.070(7) -0.004(5) -0.018(6) -0.014(5)
C7 0.064(7) 0.044(6) 0.054(6) 0.002(5) 0.009(5) -0.013(5)
C16 0.071(8) 0.055(7) 0.059(7) -0.007(6) 0.009(6) -0.020(6)
C29 0.065(8) 0.087(8) 0.039(6) 0.003(6) -0.006(6) -0.007(7)
C8 0.061(7) 0.045(6) 0.048(6) 0.003(5) -0.003(5) -0.002(5)
C13 0.055(7) 0.059(7) 0.102(9) -0.014(7) -0.017(7) -0.018(6)
C19 0.126(11) 0.063(7) 0.091(9) 0.013(7) -0.059(9) -0.032(8)
C20 0.125(11) 0.046(6) 0.061(7) -0.009(5) 0.006(7) -0.044(7)
C26 0.098(9) 0.048(6) 0.044(6) -0.006(5) -0.008(6) -0.021(6)
C24 0.099(10) 0.061(7) 0.091(9) 0.003(6) -0.006(7) -0.050(7)
C17 0.124(12) 0.072(8) 0.065(8) -0.004(7) 0.001(8) -0.056(9)
C30 0.055(7) 0.074(8) 0.040(6) 0.000(6) 0.000(5) 0.014(6)
C18 0.171(15) 0.082(9) 0.069(9) 0.012(8) -0.073(9) -0.044(10)
C35 0.071(9) 0.093(10) 0.052(8) 0.010(8) 0.017(7) 0.037(8)
C22 0.095(10) 0.057(8) 0.108(11) 0.001(8) 0.016(9) -0.030(7)
C14 0.051(8) 0.063(8) 0.153(14) -0.033(9) 0.017(9) -0.005(7)
C34 0.18(2) 0.077(12) 0.060(10) 0.037(9) 0.057(11) 0.075(12)
C15 0.092(10) 0.068(9) 0.092(10) -0.048(7) 0.032(8) -0.031(8)
C33 0.140(17) 0.063(11) 0.146(19) 0.015(11) 0.095(15) 0.017(10)
C23 0.116(12) 0.047(7) 0.128(12) -0.002(8) -0.033(10) -0.036(8)
C31 0.072(9) 0.070(8) 0.072(8) 0.013(7) 0.004(7) -0.008(7)
C21 0.129(12) 0.077(9) 0.089(10) -0.009(8) 0.024(8) -0.052(9)
C32 0.107(12) 0.095(11) 0.133(14) 0.028(10) 0.046(11) -0.019(9)
C37 0.095(12) 0.129(14) 0.088(12) -0.028(10) -0.040(10) 0.019(10)
Cl1 0.0712(18) 0.0505(15) 0.0544(15) 0.0079(12) -0.0059(13) -0.0210(14)
Cl4 0.0778(19) 0.0627(16) 0.0456(14) -0.0043(12) -0.0111(13) -0.0254(15)
Cl3 0.088(2) 0.0453(14) 0.0751(19) -0.0114(13) -0.0148(16) -0.0139(15)
C38 0.075(8) 0.093(9) 0.062(8) -0.017(7) -0.013(7) -0.019(7)
C4 0.067(8) 0.028(5) 0.101(9) 0.011(5) -0.020(7) -0.012(6)
C36 0.141(16) 0.118(14) 0.037(8) -0.001(8) -0.024(9) 0.053(12)
C3 0.055(7) 0.038(6) 0.088(8) -0.012(6) -0.016(6) -0.005(5)
Cl5 0.306(15) 0.46(2) 0.93(4) -0.33(2) -0.19(2) -0.059(14)
C39 0.26(3) 0.28(3) 0.114(16) -0.120(18) 0.054(17) -0.07(3)
Cl6 0.309(10) 0.349(11) 0.256(8) -0.141(8) 0.067(7) -0.205(9)

loop_
_atom_type_symbol
_atom_type_description
_atom_type_scat_dispersion_real
_atom_type_scat_dispersion_imag
_atom_type_scat_source
C C 0.0033 0.0016 'International Tables Vol C Tables 4.2.6.8 and 6.1.1.4'
H H 0.0000 0.0000 'International Tables Vol C Tables 4.2.6.8 and 6.1.1.4'
N N 0.0061 0.0033 'International Tables Vol C Tables 4.2.6.8 and 6.1.1.4'
S S 0.1246 0.1234 'International Tables Vol C Tables 4.2.6.8 and 6.1.1.4'
Cl Cl 0.1484 0.1585 'International Tables Vol C Tables 4.2.6.8 and 6.1.1.4'
Pd Pd -0.9988 1.0072 'International Tables Vol C Tables 4.2.6.8 and 6.1.1.4'

loop_
_geom_angle_atom_site_label_1
_geom_angle_atom_site_label_2
_geom_angle_atom_site_label_3
_geom_angle
N1 Pd1 S1 87.7(2)
N1 Pd1 Cl2 175.9(2)
S1 Pd1 Cl2 88.59(9)
N1 Pd1 Cl1 92.5(2)
S1 Pd1 Cl1 179.49(10)
Cl2 Pd1 Cl1 91.19(9)
N2 Pd2 S2 87.8(2)
N2 Pd2 Cl4 174.5(3)
S2 Pd2 Cl4 88.38(9)
N2 Pd2 Cl3 92.3(2)
S2 Pd2 Cl3 179.79(11)
Cl4 Pd2 Cl3 91.44(9)
C6 S1 C7 101.3(4)
C6 S1 Pd1 106.5(3)
C7 S1 Pd1 96.9(3)
C25 S2 C26 104.8(5)
C25 S2 Pd2 105.5(3)
C26 S2 Pd2 96.9(3)
C28 N2 C27 110.0(8)
C28 N2 Pd2 117.6(6)
C27 N2 Pd2 112.5(6)
C8 N1 C9 110.7(7)
C8 N1 Pd1 112.5(6)
C9 N1 Pd1 116.2(6)
C12 C11 C10 123.4(8)
C12 C11 C16 118.2(9)
C10 C11 C16 118.4(9)
C6 C1 C2 119.6(8)
N1 C9 C10 113.1(8)
C1 C6 C5 119.6(8)
C1 C6 S1 122.4(7)
C5 C6 S1 117.7(7)
C3 C2 C1 120.4(10)
C6 C5 C4 120.4(9)
N2 C28 C29 113.3(8)
C19 C10 C11 118.8(10)
C19 C10 C9 121.6(9)
C11 C10 C9 119.6(8)
C13 C12 C11 122.3(10)
N2 C27 C26 109.9(8)
C20 C25 C24 120.2(10)
C20 C25 S2 117.0(8)
C24 C25 S2 122.7(9)
C8 C7 S1 110.9(7)
C17 C16 C15 123.6(11)
C17 C16 C11 118.2(10)
C15 C16 C11 118.2(11)
C38 C29 C30 119.2(11)
C38 C29 C28 120.1(11)
C30 C29 C28 120.6(11)
N1 C8 C7 110.3(8)
C12 C13 C14 119.8(11)
C10 C19 C18 122.7(11)
C25 C20 C21 119.0(11)
C27 C26 S2 111.2(7)
C23 C24 C25 119.5(12)
C18 C17 C16 122.5(12)
C31 C30 C29 123.8(10)
C31 C30 C35 116.2(13)
C29 C30 C35 120.0(13)
C17 C18 C19 119.4(12)
C34 C35 C36 125.0(16)
C34 C35 C30 118.9(17)
C36 C35 C30 116.2(14)
C21 C22 C23 118.8(12)
C15 C14 C13 121.0(11)
C33 C34 C35 120.4(17)
C14 C15 C16 120.5(11)
C32 C33 C34 122.1(19)
C22 C23 C24 120.1(12)
C32 C31 C30 124.2(14)
C22 C21 C20 122.4(12)
C31 C32 C33 118.3(18)
C36 C37 C38 119.4(16)
C37 C38 C29 122.4(14)
C3 C4 C5 120.0(9)
C37 C36 C35 122.7(14)
C2 C3 C4 120.0(10)
Cl5 C39 Cl6 85.5(14)

loop_
_geom_bond_atom_site_label_1
_geom_bond_atom_site_label_2
_geom_bond_distance
Pd1 N1 2.084(7)
Pd1 S1 2.259(2)
Pd1 Cl2 2.301(2)
Pd1 Cl1 2.311(2)
Pd2 N2 2.082(8)
Pd2 S2 2.273(3)
Pd2 Cl4 2.294(3)
Pd2 Cl3 2.315(3)
S1 C6 1.778(8)
S1 C7 1.809(9)
S2 C25 1.799(11)
S2 C26 1.808(9)
N2 C28 1.504(12)
N2 C27 1.504(12)
N1 C8 1.497(11)
N1 C9 1.498(11)
C11 C12 1.382(12)
C11 C10 1.421(12)
C11 C16 1.440(13)
C1 C6 1.365(12)
C1 C2 1.401(11)
C9 C10 1.521(12)
C6 C5 1.371(11)
C2 C3 1.352(12)
C5 C4 1.384(12)
C28 C29 1.500(12)
C10 C19 1.347(13)
C12 C13 1.349(12)
C27 C26 1.511(13)
C25 C20 1.362(13)
C25 C24 1.391(14)
C7 C8 1.498(13)
C16 C17 1.404(15)
C16 C15 1.409(14)
C29 C38 1.369(15)
C29 C30 1.408(15)
C13 C14 1.392(15)
C19 C18 1.407(15)
C20 C21 1.370(15)
C24 C23 1.382(15)
C17 C18 1.311(16)
C30 C31 1.403(16)
C30 C35 1.431(15)
C35 C34 1.41(2)
C35 C36 1.42(2)
C22 C21 1.359(17)
C22 C23 1.379(16)
C14 C15 1.354(16)
C34 C33 1.36(3)
C33 C32 1.36(2)
C31 C32 1.360(16)
C37 C36 1.35(2)
C37 C38 1.365(16)
C4 C3 1.367(13)
Cl5 C39 1.80(3)
C39 Cl6 1.98(3)
